data_4337999
loop_
_publ_author_name
'Luo, Lan'
'Lin, Haisheng'
'Li, Le'
'Smirnova, Tatyana I.'
'Maggard, Paul A.'

_publ_section_title
;
 Copper-Organic/Octamolybdates: Structures, Bandgap Sizes, and
 Photocatalytic Activities.
;
_journal_issue 7
_journal_name_full 'Inorganic chemistry'
_journal_page_first 3464
_journal_paper_doi 10.1021/ic402910a
_journal_volume 53
_journal_year 2014
_chemical_formula_moiety 'C8 H8 Cu2 Mo4 N4 O13'
_chemical_formula_sum 'C8 H8 Cu2 Mo4 N4 O13'
_chemical_formula_weight 879.04
_chemical_name_systematic
; 
 ? 
;
_space_group_IT_number 2
_symmetry_cell_setting triclinic
_symmetry_space_group_name_Hall '-P 1'
_symmetry_space_group_name_H-M 'P -1'
_atom_sites_solution_hydrogens geom
_atom_sites_solution_primary direct
_atom_sites_solution_secondary difmap
_audit_creation_method SHELXL-97
_cell_angle_alpha 89.256(3)
_cell_angle_beta 73.098(3)
_cell_angle_gamma 73.041(3)
_cell_formula_units_Z 2
_cell_length_a 9.7687(5)
_cell_length_b 9.8146(5)
_cell_length_c 10.5982(5)
_cell_measurement_reflns_used 7627
_cell_measurement_temperature 296(2)
_cell_measurement_theta_max 29.78
_cell_measurement_theta_min 2.28
_cell_volume 927.07(8)
_computing_cell_refinement 'Bruker SMART'
_computing_data_collection 'Bruker SMART'
_computing_data_reduction 'Bruker SAINT'
_computing_molecular_graphics 'SHELXL-97 (Sheldrick, 1997)'
_computing_publication_material 'SHELXL-97 (Sheldrick, 1997)'
_computing_structure_refinement 'SHELXL-97 (Sheldrick, 1997)'
_computing_structure_solution 'SHELXS-97 (Sheldrick, 1990)'
_diffrn_ambient_temperature 296(2)
_diffrn_measured_fraction_theta_full 0.953
_diffrn_measured_fraction_theta_max 0.953
_diffrn_measurement_device_type 'CCD area detector'
_diffrn_measurement_method 'phi and omega scans'
_diffrn_radiation_monochromator graphite
_diffrn_radiation_source 'fine-focus sealed tube'
_diffrn_radiation_type MoK\a
_diffrn_radiation_wavelength 0.71073
_diffrn_reflns_av_R_equivalents 0.0619
_diffrn_reflns_av_sigmaI/netI 0.0571
_diffrn_reflns_limit_h_max 13
_diffrn_reflns_limit_h_min -13
_diffrn_reflns_limit_k_max 13
_diffrn_reflns_limit_k_min -13
_diffrn_reflns_limit_l_max 14
_diffrn_reflns_limit_l_min -14
_diffrn_reflns_number 42369
_diffrn_reflns_theta_full 30.02
_diffrn_reflns_theta_max 30.02
_diffrn_reflns_theta_min 2.01
_exptl_absorpt_coefficient_mu 4.953
_exptl_absorpt_correction_T_max 0.8300
_exptl_absorpt_correction_T_min 0.5600
_exptl_absorpt_correction_type multi-scan
_exptl_absorpt_process_details SADABS
_exptl_crystal_colour red
_exptl_crystal_density_diffrn 3.149
_exptl_crystal_density_method 'not measured'
_exptl_crystal_description prism
_exptl_crystal_F_000 828
_exptl_crystal_size_max 0.14
_exptl_crystal_size_mid 0.10
_exptl_crystal_size_min 0.04
_refine_diff_density_max 1.112
_refine_diff_density_min -1.603
_refine_diff_density_rms 0.234
_refine_ls_extinction_method none
_refine_ls_goodness_of_fit_ref 0.973
_refine_ls_hydrogen_treatment constr
_refine_ls_matrix_type full
_refine_ls_number_parameters 280
_refine_ls_number_reflns 5158
_refine_ls_number_restraints 0
_refine_ls_restrained_S_all 0.973
_refine_ls_R_factor_all 0.0665
_refine_ls_R_factor_gt 0.0385
_refine_ls_shift/su_max 0.011
_refine_ls_shift/su_mean 0.001
_refine_ls_structure_factor_coef Fsqd
_refine_ls_weighting_details 'calc w=1/[\s^2^(Fo^2^)+(0.0522P)^2^+0.0000P] where P=(Fo^2^+2Fc^2^)/3'
_refine_ls_weighting_scheme calc
_refine_ls_wR_factor_gt 0.0861
_refine_ls_wR_factor_ref 0.0962
_reflns_number_gt 3564
_reflns_number_total 5158
_reflns_threshold_expression >2sigma(I)
_cod_data_source_file ic402910a_si_002.cif
_cod_data_source_block x08179_tr
_cod_depositor_comments
;
The following automatic conversions were performed:

'_symmetry_cell_setting' value 'Triclinic' changed to 'triclinic'
according to
/usr/data/users/saulius/automatic-downloads/rss-feeds/ACS/lib/dictionaries/cif_core.dic
dictionary named 'cif_core.dic' version 2.4.2 from 2011-04-26.

Automatic conversion script
Id: cif_fix_values 2281 2013-09-26 08:29:07Z andrius 

 Adding full bibliography for 4337999.cif.
;
_cod_original_sg_symbol_Hall -P1
_cod_original_sg_symbol_H-M P-1
_cod_database_code 4337999

loop_
_symmetry_equiv_pos_as_xyz
'x, y, z'
'-x, -y, -z'

loop_
_atom_site_label
_atom_site_type_symbol
_atom_site_fract_x
_atom_site_fract_y
_atom_site_fract_z
_atom_site_U_iso_or_equiv
_atom_site_adp_type
_atom_site_occupancy
_atom_site_symmetry_multiplicity
_atom_site_calc_flag
_atom_site_refinement_flags
Mo1 Mo 0.70144(4) 0.72364(4) 0.29503(4) 0.01403(10) Uani 1 1 d .
Mo2 Mo 0.59949(4) 0.45376(4) 0.21880(4) 0.01290(10) Uani 1 1 d .
Mo3 Mo 0.31741(4) 0.53374(4) 0.48137(4) 0.01189(10) Uani 1 1 d .
Mo4 Mo 0.40773(4) 0.80158(4) 0.55717(4) 0.01284(10) Uani 1 1 d .
Cu1 Cu 0.57429(7) 1.03022(6) 0.13739(6) 0.02071(15) Uani 1 1 d .
Cu2 Cu 0.52375(7) 1.23503(7) -0.06894(6) 0.02586(16) Uani 1 1 d .
N1 N 0.3729(4) 1.1709(4) 0.1852(3) 0.0151(8) Uani 1 1 d .
N2 N 0.3579(4) 1.2755(4) 0.0992(4) 0.0179(8) Uani 1 1 d .
N3 N 0.7494(4) 1.0027(4) -0.0224(3) 0.0162(8) Uani 1 1 d .
N4 N 0.7267(4) 1.0996(4) -0.1140(4) 0.0162(8) Uani 1 1 d .
O1 O 0.5886(3) 0.8245(3) 0.2041(3) 0.0180(7) Uani 1 1 d .
O2 O 0.8636(3) 0.7669(3) 0.2457(3) 0.0215(7) Uani 1 1 d .
O3 O 0.7503(3) 0.5456(3) 0.1964(3) 0.0159(7) Uani 1 1 d .
O4 O 0.5953(3) 0.8255(3) 0.4646(3) 0.0175(7) Uani 1 1 d .
O5 O 0.4828(4) 0.5721(3) 0.1461(3) 0.0189(7) Uani 1 1 d .
O6 O 0.6894(4) 0.3118(3) 0.1064(3) 0.0195(7) Uani 1 1 d .
O7 O 0.4462(3) 0.3832(3) 0.3450(3) 0.0137(7) Uani 1 1 d .
O8 O 0.2097(3) 0.4295(3) 0.5725(3) 0.0155(7) Uani 1 1 d .
O9 O 0.2040(3) 0.6395(3) 0.4022(3) 0.0180(7) Uani 1 1 d .
O10 O 0.2918(3) 0.6650(3) 0.6291(3) 0.0132(6) Uani 1 1 d .
O11 O 0.3612(3) 0.9062(3) 0.7012(3) 0.0173(7) Uani 1 1 d .
O12 O 0.2925(4) 0.8958(3) 0.4723(3) 0.0193(7) Uani 1 1 d .
O13 O 0.5094(3) 0.6054(3) 0.4134(3) 0.0125(6) Uani 1 1 d .
C1 C 0.2645(5) 1.1861(5) 0.2998(4) 0.0175(10) Uani 1 1 d .
H1 H 0.2760 1.1151 0.3583 0.021 Uiso 1 1 calc R
C2 C 0.1374(5) 1.3006(6) 0.3357(5) 0.0240(11) Uani 1 1 d .
H2 H 0.0627 1.3059 0.4151 0.029 Uiso 1 1 calc R
C3 C 0.1235(5) 1.4072(6) 0.2512(5) 0.0237(11) Uani 1 1 d .
H3 H 0.0405 1.4884 0.2717 0.028 Uiso 1 1 calc R
C4 C 0.2395(5) 1.3882(5) 0.1332(5) 0.0207(10) Uani 1 1 d .
H4 H 0.2323 1.4600 0.0751 0.025 Uiso 1 1 calc R
C5 C 0.8821(5) 0.9096(5) -0.0444(4) 0.0196(10) Uani 1 1 d .
H5 H 0.8967 0.8436 0.0178 0.023 Uiso 1 1 calc R
C6 C 1.0035(6) 0.9035(6) -0.1566(5) 0.0268(12) Uani 1 1 d .
H6 H 1.0962 0.8353 -0.1693 0.032 Uiso 1 1 calc R
C7 C 0.9802(5) 1.0014(5) -0.2461(5) 0.0210(11) Uani 1 1 d .
H7 H 1.0569 1.0027 -0.3221 0.025 Uiso 1 1 calc R
C8 C 0.8384(5) 1.0995(5) -0.2205(4) 0.0185(10) Uani 1 1 d .
H8 H 0.8214 1.1676 -0.2805 0.022 Uiso 1 1 calc R

loop_
_atom_site_aniso_label
_atom_site_aniso_U_11
_atom_site_aniso_U_22
_atom_site_aniso_U_33
_atom_site_aniso_U_23
_atom_site_aniso_U_13
_atom_site_aniso_U_12
Mo1 0.0179(2) 0.0137(2) 0.0105(2) 0.00428(15) -0.00280(16) -0.00619(16)
Mo2 0.0172(2) 0.0127(2) 0.00813(19) 0.00305(14) -0.00258(16) -0.00494(16)
Mo3 0.0143(2) 0.01212(19) 0.00899(19) 0.00312(14) -0.00300(15) -0.00412(15)
Mo4 0.0167(2) 0.01109(19) 0.00989(19) 0.00293(15) -0.00292(15) -0.00417(16)
Cu1 0.0233(3) 0.0193(3) 0.0139(3) 0.0046(2) -0.0022(2) -0.0017(3)
Cu2 0.0234(3) 0.0229(3) 0.0202(3) 0.0102(3) 0.0005(3) 0.0022(3)
N1 0.020(2) 0.016(2) 0.0107(18) 0.0031(15) -0.0038(16) -0.0078(16)
N2 0.021(2) 0.021(2) 0.0121(19) 0.0029(16) -0.0036(16) -0.0077(17)
N3 0.023(2) 0.016(2) 0.0109(19) 0.0058(15) -0.0073(16) -0.0065(17)
N4 0.022(2) 0.015(2) 0.0141(19) 0.0049(16) -0.0094(17) -0.0046(16)
O1 0.0243(19) 0.0153(16) 0.0174(17) 0.0028(13) -0.0097(14) -0.0068(14)
O2 0.0229(18) 0.0255(19) 0.0191(17) 0.0087(14) -0.0041(14) -0.0144(15)
O3 0.0201(17) 0.0193(17) 0.0081(15) 0.0029(13) -0.0011(13) -0.0089(14)
O4 0.0229(18) 0.0155(16) 0.0142(16) 0.0014(13) -0.0034(14) -0.0080(14)
O5 0.0261(18) 0.0189(17) 0.0155(17) 0.0080(14) -0.0090(14) -0.0098(15)
O6 0.0306(19) 0.0157(17) 0.0129(16) 0.0052(13) -0.0078(14) -0.0068(14)
O7 0.0176(17) 0.0142(16) 0.0117(15) 0.0038(13) -0.0056(13) -0.0072(13)
O8 0.0151(16) 0.0186(16) 0.0125(15) 0.0019(13) -0.0022(13) -0.0063(13)
O9 0.0191(18) 0.0189(17) 0.0166(17) 0.0057(14) -0.0063(14) -0.0059(14)
O10 0.0173(16) 0.0122(15) 0.0087(15) 0.0027(12) -0.0014(12) -0.0051(13)
O11 0.0236(18) 0.0154(16) 0.0137(16) -0.0005(13) -0.0052(14) -0.0073(14)
O12 0.0243(18) 0.0157(17) 0.0195(17) 0.0053(14) -0.0093(14) -0.0059(14)
O13 0.0148(16) 0.0153(16) 0.0069(14) 0.0037(12) -0.0017(12) -0.0053(13)
C1 0.017(2) 0.027(3) 0.013(2) 0.003(2) -0.0064(19) -0.011(2)
C2 0.018(3) 0.039(3) 0.016(2) 0.000(2) -0.004(2) -0.011(2)
C3 0.014(2) 0.029(3) 0.022(3) -0.002(2) -0.002(2) -0.001(2)
C4 0.015(2) 0.025(3) 0.021(3) 0.006(2) -0.004(2) -0.004(2)
C5 0.022(3) 0.022(3) 0.013(2) 0.0056(19) -0.006(2) -0.003(2)
C6 0.024(3) 0.029(3) 0.024(3) 0.004(2) -0.005(2) -0.006(2)
C7 0.020(3) 0.023(3) 0.017(2) 0.006(2) -0.001(2) -0.009(2)
C8 0.025(3) 0.017(2) 0.011(2) 0.0033(18) -0.0019(19) -0.006(2)

loop_
_atom_type_symbol
_atom_type_description
_atom_type_scat_dispersion_real
_atom_type_scat_dispersion_imag
_atom_type_scat_source
C C 0.0033 0.0016 'International Tables Vol C Tables 4.2.6.8 and 6.1.1.4'
H H 0.0000 0.0000 'International Tables Vol C Tables 4.2.6.8 and 6.1.1.4'
N N 0.0061 0.0033 'International Tables Vol C Tables 4.2.6.8 and 6.1.1.4'
O O 0.0106 0.0060 'International Tables Vol C Tables 4.2.6.8 and 6.1.1.4'
Cu Cu 0.3201 1.2651 'International Tables Vol C Tables 4.2.6.8 and 6.1.1.4'
Mo Mo -1.6832 0.6857 'International Tables Vol C Tables 4.2.6.8 and 6.1.1.4'

loop_
_geom_angle_atom_site_label_1
_geom_angle_atom_site_label_2
_geom_angle_atom_site_label_3
_geom_angle
_geom_angle_site_symmetry_1
_geom_angle_site_symmetry_3
O2 Mo1 O1 105.41(15) . .
O2 Mo1 O3 103.15(14) . .
O1 Mo1 O3 95.80(14) . .
O2 Mo1 O4 104.91(14) . .
O1 Mo1 O4 98.50(14) . .
O3 Mo1 O4 143.66(13) . .
O2 Mo1 O8 90.76(13) . 2_666
O1 Mo1 O8 163.74(13) . 2_666
O3 Mo1 O8 78.50(12) . 2_666
O4 Mo1 O8 78.51(12) . 2_666
O2 Mo1 O13 160.62(13) . .
O1 Mo1 O13 93.96(12) . .
O3 Mo1 O13 73.68(11) . .
O4 Mo1 O13 72.15(11) . .
O8 Mo1 O13 69.86(10) 2_666 .
O6 Mo2 O5 104.89(15) . .
O6 Mo2 O3 101.30(14) . .
O5 Mo2 O3 99.07(14) . .
O6 Mo2 O7 101.48(14) . .
O5 Mo2 O7 98.18(14) . .
O3 Mo2 O7 146.70(12) . .
O6 Mo2 O10 90.91(13) . 2_666
O5 Mo2 O10 163.29(13) . 2_666
O3 Mo2 O10 82.79(12) . 2_666
O7 Mo2 O10 72.88(11) . 2_666
O6 Mo2 O13 163.23(13) . .
O5 Mo2 O13 91.71(13) . .
O3 Mo2 O13 77.98(11) . .
O7 Mo2 O13 73.22(11) . .
O10 Mo2 O13 72.34(10) 2_666 .
O6 Mo2 Mo3 136.12(11) . .
O5 Mo2 Mo3 85.39(11) . .
O3 Mo2 Mo3 119.36(9) . .
O7 Mo2 Mo3 34.73(8) . .
O10 Mo2 Mo3 79.34(7) 2_666 .
O13 Mo2 Mo3 41.38(7) . .
O9 Mo3 O8 104.11(15) . .
O9 Mo3 O7 102.33(14) . .
O8 Mo3 O7 95.63(13) . .
O9 Mo3 O10 100.98(14) . .
O8 Mo3 O10 96.97(13) . .
O7 Mo3 O10 149.84(12) . .
O9 Mo3 O13 100.36(14) . .
O8 Mo3 O13 155.53(13) . .
O7 Mo3 O13 79.34(12) . .
O10 Mo3 O13 77.86(11) . .
O9 Mo3 O13 175.60(13) . 2_666
O8 Mo3 O13 80.27(12) . 2_666
O7 Mo3 O13 77.46(11) . 2_666
O10 Mo3 O13 77.84(11) . 2_666
O13 Mo3 O13 75.26(12) . 2_666
O9 Mo3 Mo4 89.97(11) . .
O8 Mo3 Mo4 133.88(10) . .
O7 Mo3 Mo4 124.36(9) . .
O10 Mo3 Mo4 36.91(8) . .
O13 Mo3 Mo4 45.01(7) . .
O13 Mo3 Mo4 86.59(7) 2_666 .
O9 Mo3 Mo2 92.64(11) . .
O8 Mo3 Mo2 131.13(10) . .
O7 Mo3 Mo2 35.55(9) . .
O10 Mo3 Mo2 124.76(9) . .
O13 Mo3 Mo2 46.97(7) . .
O13 Mo3 Mo2 84.68(7) 2_666 .
Mo4 Mo3 Mo2 90.731(14) . .
O12 Mo4 O11 104.81(15) . .
O12 Mo4 O4 102.93(15) . .
O11 Mo4 O4 101.27(14) . .
O12 Mo4 O10 97.49(14) . .
O11 Mo4 O10 98.00(13) . .
O4 Mo4 O10 147.13(13) . .
O12 Mo4 O13 95.73(13) . .
O11 Mo4 O13 158.77(13) . .
O4 Mo4 O13 78.87(12) . .
O10 Mo4 O13 73.66(11) . .
O12 Mo4 O7 164.58(13) . 2_666
O11 Mo4 O7 87.00(13) . 2_666
O4 Mo4 O7 84.01(12) . 2_666
O10 Mo4 O7 70.63(11) . 2_666
O13 Mo4 O7 71.85(10) . 2_666
O12 Mo4 Mo3 85.49(11) . .
O11 Mo4 Mo3 133.75(11) . .
O4 Mo4 Mo3 120.50(9) . .
O10 Mo4 Mo3 35.79(8) . .
O13 Mo4 Mo3 41.65(7) . .
O7 Mo4 Mo3 79.14(7) 2_666 .
N1 Cu1 N3 131.02(15) . .
N1 Cu1 O1 116.79(14) . .
N3 Cu1 O1 105.34(14) . .
N1 Cu1 O11 96.33(13) . 2_676
N3 Cu1 O11 106.48(14) . 2_676
O1 Cu1 O11 91.88(12) . 2_676
N1 Cu1 Cu2 65.65(11) . .
N3 Cu1 Cu2 65.38(11) . .
O1 Cu1 Cu2 148.81(8) . .
O11 Cu1 Cu2 119.19(9) 2_676 .
N4 Cu2 N2 130.30(16) . .
N4 Cu2 O5 113.39(15) . 2_675
N2 Cu2 O5 105.94(14) . 2_675
N4 Cu2 O1 107.02(13) . 2_675
N2 Cu2 O1 100.12(14) . 2_675
O5 Cu2 O1 92.55(12) 2_675 2_675
N4 Cu2 Cu1 65.75(11) . .
N2 Cu2 Cu1 65.17(12) . .
O5 Cu2 Cu1 151.69(9) 2_675 .
O1 Cu2 Cu1 115.13(9) 2_675 .
C1 N1 N2 118.8(4) . .
C1 N1 Cu1 126.4(3) . .
N2 N1 Cu1 113.8(3) . .
C4 N2 N1 118.9(4) . .
C4 N2 Cu2 126.9(3) . .
N1 N2 Cu2 114.1(3) . .
C5 N3 N4 118.5(4) . .
C5 N3 Cu1 127.3(3) . .
N4 N3 Cu1 114.1(3) . .
C8 N4 N3 120.0(4) . .
C8 N4 Cu2 125.3(3) . .
N3 N4 Cu2 114.7(3) . .
Mo1 O1 Cu1 129.92(16) . .
Mo1 O1 Cu2 132.74(17) . 2_675
Cu1 O1 Cu2 94.72(12) . 2_675
Mo2 O3 Mo1 118.64(15) . .
Mo4 O4 Mo1 118.32(15) . .
Mo2 O5 Cu2 135.44(18) . 2_675
Mo3 O7 Mo2 109.73(14) . .
Mo3 O7 Mo4 108.73(12) . 2_666
Mo2 O7 Mo4 103.10(12) . 2_666
Mo3 O8 Mo1 120.26(15) . 2_666
Mo3 O10 Mo4 107.29(13) . .
Mo3 O10 Mo2 110.99(13) . 2_666
Mo4 O10 Mo2 105.37(12) . 2_666
Mo4 O11 Cu1 149.04(18) . 2_676
Mo3 O13 Mo4 93.34(11) . .
Mo3 O13 Mo2 91.65(10) . .
Mo4 O13 Mo2 162.56(14) . .
Mo3 O13 Mo3 104.74(12) . 2_666
Mo4 O13 Mo3 98.93(10) . 2_666
Mo2 O13 Mo3 95.93(10) . 2_666
Mo3 O13 Mo1 165.57(14) . .
Mo4 O13 Mo1 86.33(9) . .
Mo2 O13 Mo1 84.71(9) . .
Mo3 O13 Mo1 89.55(9) 2_666 .
N1 C1 C2 123.4(5) . .
C1 C2 C3 118.0(4) . .
C2 C3 C4 116.9(5) . .
N2 C4 C3 123.9(5) . .
N3 C5 C6 123.7(5) . .
C7 C6 C5 117.3(5) . .
C6 C7 C8 118.0(4) . .
N4 C8 C7 122.5(4) . .
H1 C1 C2 118.0 . .
H2 C2 C1 121.0 . .
H3 C3 C2 122.0 . .
H4 C4 N2 118.0 . .
H5 C5 N3 118.0 . .
H6 C6 C7 121.0 . .
H7 C7 C6 121.0 . .
H8 C8 N4 119.0 . .

loop_
_geom_bond_atom_site_label_1
_geom_bond_atom_site_label_2
_geom_bond_distance
_geom_bond_site_symmetry_2
Mo1 O2 1.693(3) .
Mo1 O1 1.755(3) .
Mo1 O3 1.909(3) .
Mo1 O4 1.914(3) .
Mo1 O8 2.208(3) 2_666
Mo1 O13 2.511(3) .
Mo2 O6 1.689(3) .
Mo2 O5 1.720(3) .
Mo2 O3 1.899(3) .
Mo2 O7 1.981(3) .
Mo2 O10 2.304(3) 2_666
Mo2 O13 2.346(3) .
Mo2 Mo3 3.2077(5) .
Mo3 O9 1.690(3) .
Mo3 O8 1.761(3) .
Mo3 O7 1.941(3) .
Mo3 O10 1.952(3) .
Mo3 O13 2.121(3) .
Mo3 O13 2.384(3) 2_666
Mo3 Mo4 3.1866(5) .
Mo4 O12 1.700(3) .
Mo4 O11 1.720(3) .
Mo4 O4 1.891(3) .
Mo4 O10 2.004(3) .
Mo4 O13 2.258(3) .
Mo4 O7 2.388(3) 2_666
Cu1 N1 1.971(4) .
Cu1 N3 1.981(4) .
Cu1 O1 2.110(3) .
Cu1 O11 2.144(3) 2_676
Cu1 Cu2 3.0000(9) .
Cu2 N4 1.963(4) .
Cu2 N2 1.981(4) .
Cu2 O5 2.044(3) 2_675
Cu2 O1 2.215(3) 2_675
N1 C1 1.336(6) .
N1 N2 1.368(5) .
N2 C4 1.309(6) .
N3 C5 1.307(6) .
N3 N4 1.369(5) .
N4 C8 1.322(6) .
C1 C2 1.368(7) .
C2 C3 1.371(7) .
C3 C4 1.393(6) .
C5 C6 1.401(6) .
C6 C7 1.360(7) .
C7 C8 1.389(6) .
H1 C1 0.93 .
H2 C2 0.93 .
H3 C3 0.93 .
H4 C4 0.93 .
H5 C5 0.93 .
H6 C6 0.93 .
H7 C7 0.93 .
H8 C8 0.93 .
